data_9001110
loop_
_publ_author_name
'Pagoaga, M. K.'
'Appleman, D. E.'
'Stewart, J. M.'

_publ_section_title
;
 Crystal structures and crystal chemistry of the uranyl oxide hydrates
 becquerelite, billietite, and protasite
;
_journal_name_full 'American Mineralogist'
_journal_page_first 1230
_journal_page_last 1238
_journal_volume 72
_journal_year 1987
_chemical_compound_source 'Shaba, Zaire'
_chemical_formula_sum 'Ca O30 U6'
_chemical_name_mineral Becquerelite
_space_group_IT_number 33
_symmetry_space_group_name_Hall 'P -2ac -2n'
_symmetry_space_group_name_H-M 'P n 21 a'
_cell_angle_alpha 90
_cell_angle_beta 90
_cell_angle_gamma 90
_cell_length_a 13.8378
_cell_length_b 12.3781
_cell_length_c 14.9238
_cell_formula_units_Z 4
_cell_volume 2556.233
_database_code_amcsd 0001132
_exptl_crystal_density_diffrn 5.062
_cod_original_formula_sum 'U6 Ca O30'
_cod_database_code 9001110

loop_
_space_group_symop_operation_xyz
x,y,z
1/2+x,y,1/2-z
1/2-x,1/2+y,1/2+z
-x,1/2+y,-z

loop_
_atom_site_aniso_label
_atom_site_aniso_U_11
_atom_site_aniso_U_22
_atom_site_aniso_U_33
_atom_site_aniso_U_12
_atom_site_aniso_U_13
_atom_site_aniso_U_23
U1 0.00660 0.00240 0.00210 -0.00110 -0.00050 -0.00130
U2 0.00800 0.00770 0.00360 0.00050 0.00030 -0.00010
U3 0.00410 0.01270 0.00300 -0.00150 0.00070 -0.00170
U4 0.00610 0.00520 0.00260 -0.00060 -0.00050 -0.00270
U5 0.00420 0.01100 0.00400 -0.00100 -0.00140 -0.00220
U6 0.00680 0.00340 0.00280 -0.00270 0.00060 -0.00220
Ca 0.02100 0.02200 0.00700 -0.00100 -0.00200 0.00400

loop_
_atom_site_label
_atom_site_fract_x
_atom_site_fract_y
_atom_site_fract_z
_atom_site_U_iso_or_equiv
U1 0.08927 0.55870 0.25794 ?
U2 0.12835 0.24670 0.24753 ?
U3 0.09471 0.94020 0.25081 ?
U4 0.37304 0.75000 0.27802 ?
U5 0.34222 0.44040 0.29160 ?
U6 0.34898 0.06900 0.28840 ?
Ca 0.04290 0.57350 0.53410 ?
O101u 0.05300 0.53700 0.37280 0.00400
O102u 0.13800 0.59000 0.14140 0.00400
O201u 0.07390 0.22500 0.36030 0.00400
O202u 0.17470 0.26000 0.13520 0.00400
O301u 0.06410 0.97800 0.36180 0.00400
O302u 0.10810 0.91400 0.13680 0.00400
O401u 0.38610 0.75600 0.39600 0.00400
O402u 0.34880 0.76300 0.15830 0.00400
O501u 0.34000 0.45200 0.40590 0.00400
O502u 0.35400 0.41700 0.17360 0.00400
O601u 0.33300 0.05000 0.40950 0.00400
O602u 0.37500 0.09900 0.16860 0.00400
O1h 0.01400 0.38400 0.20400 0.01500
O2o 0.17800 0.41600 0.28700 0.01500
O3o -0.07200 0.58300 0.22400 0.01500
O4h 0.05200 0.73800 0.27670 0.01500
O5h 0.24500 0.61700 0.30400 0.01500
O7w 0.11200 0.38900 0.51000 0.01700
O8w -0.12100 0.57900 0.47700 0.01700
O9w 0.05700 0.75400 0.47550 0.01700
O10w 0.22700 0.60700 0.50400 0.01700
O11h 0.30900 0.24800 0.31590 0.01500
O12h 0.01100 0.11200 0.19100 0.01500
O13o 0.19000 0.06800 0.26200 0.01500
O14o 0.43800 0.92300 0.26700 0.01500
O15h 0.24700 0.87300 0.30700 0.01500
O16w 0.30500 0.23000 0.50400 0.02000
O17w 0.06300 0.08900 0.02500 0.02000
O19w 0.46900 0.89400 0.51700 0.02000
O20w 0.21300 0.87100 0.49500 0.02000

loop_
_cod_related_entry_id
_cod_related_entry_database
_cod_related_entry_code
1 AMCSD 0001132
